data_1507025
loop_
_publ_author_name
'Okamoto, Toshihiro'
'Kuratsu, Masato'
'Kozaki, Masatoshi'
'Hirotsu, Ken'
'Ichimura, Akio'
'Matsushita, Toshio'
'Okada, Keiji'

_publ_section_title
;
 Remarkable structure deformation in phenothiazine trimer radical cation.
;
_journal_issue 20
_journal_name_full 'Organic letters'
_journal_page_first 3493
_journal_page_last 3496
_journal_paper_doi 10.1021/ol048698z
_journal_volume 6
_journal_year 2004
_chemical_formula_moiety 'C42 H27 F6 N3 P S3 '
_chemical_formula_sum 'C42 H27 F6 N3 P S3'
_chemical_formula_weight 814.84
_chemical_melting_point 257
_space_group_IT_number 5
_symmetry_cell_setting monoclinic
_symmetry_Int_Tables_number 5
_symmetry_space_group_name_Hall 'C 2y'
_symmetry_space_group_name_H-M 'C 1 2 1'
_cell_angle_alpha 90
_cell_angle_beta 94.647(13)
_cell_angle_gamma 90
_cell_formula_units_Z 4
_cell_length_a 27.60(3)
_cell_length_b 9.129(8)
_cell_length_c 15.39(1)
_cell_measurement_reflns_used 2763
_cell_measurement_temperature 113.1
_cell_measurement_theta_max 27.5
_cell_measurement_theta_min 3.1
_cell_volume 3865(6)
_computing_cell_refinement CrystalClear
_computing_data_collection CrystalClear
_computing_data_reduction CrystalStructure
_computing_publication_material 'CrystalStructure Ver. 3.10'
_computing_structure_refinement CRYSTALS
_computing_structure_solution SIR92
_diffrn_detector_area_resol_mean 14.62
_diffrn_measured_fraction_theta_full 0.9843
_diffrn_measured_fraction_theta_max 0.9843
_diffrn_measurement_device_type 'Rigaku Mercury'
_diffrn_measurement_method \w
_diffrn_radiation_type 'Mo K\a'
_diffrn_radiation_wavelength 0.7107
_diffrn_reflns_av_R_equivalents 0.059
_diffrn_reflns_limit_h_max 26
_diffrn_reflns_limit_h_min -35
_diffrn_reflns_limit_k_max 9
_diffrn_reflns_limit_k_min -11
_diffrn_reflns_limit_l_max 18
_diffrn_reflns_limit_l_min -19
_diffrn_reflns_number 15203
_diffrn_reflns_theta_full 27.48
_diffrn_reflns_theta_max 27.48
_exptl_absorpt_coefficient_mu 0.297
_exptl_absorpt_correction_T_max 0.985
_exptl_absorpt_correction_T_min 0.944
_exptl_absorpt_correction_type numerical
_exptl_absorpt_process_details
;
    Higashi, T. (1999). Program for Absorption Correction.
    Rigaku Corporation, Tokyo, Japan.
;
_exptl_crystal_colour black
_exptl_crystal_density_diffrn 1.400
_exptl_crystal_density_method 'not measured'
_exptl_crystal_description platelet
_exptl_crystal_F_000 1668.00
_exptl_crystal_size_max 0.20
_exptl_crystal_size_mid 0.20
_exptl_crystal_size_min 0.10
_refine_diff_density_max 1.54
_refine_diff_density_min -0.76
_refine_ls_extinction_coef 69.3(59)
_refine_ls_extinction_method 'Larson (1970) Crystallographic Computing eq. 22'
_refine_ls_goodness_of_fit_ref 0.934
_refine_ls_hydrogen_treatment refall
_refine_ls_number_parameters 562
_refine_ls_number_reflns 4515
_refine_ls_R_factor_gt 0.0870
_refine_ls_shift/su_max 0.0000
_refine_ls_structure_factor_coef Fsqd
_refine_ls_weighting_details 'w = 1/[0.0020Fo^2^ + 1.0000\s^2^(Fo) + 0.1000]/(4Fo^2^)'
_refine_ls_weighting_scheme calc
_refine_ls_wR_factor_ref 0.2340
_reflns_number_gt 1788
_reflns_number_total 4636
_reflns_threshold_expression F^2^>2.0\s(F^2^)
_cod_data_source_file ol048698zsi20040708_014335.cif
_cod_data_source_block '__PhenothiazineTrimerCation-PF6_113K'
_cod_original_cell_volume 3864.7(59)
_cod_original_formula_sum 'C42 H27 F6 N3 P S3 '
_cod_database_code 1507025

loop_
_symmetry_equiv_pos_as_xyz
x,y,z
x+1/2,y+1/2,z
-x,y,-z
-x+1/2,y+1/2,-z

loop_
_atom_site_label
_atom_site_type_symbol
_atom_site_fract_x
_atom_site_fract_y
_atom_site_fract_z
_atom_site_U_iso_or_equiv
_atom_site_adp_type
_atom_site_occupancy
_atom_site_symmetry_multiplicity
_atom_site_calc_flag
_atom_site_refinement_flags
S1 S 0.30573(8) 0.3389(5) 0.2344(1) 0.0568(7) Uani 1.00 1 d .
S2 S 0.2475(2) 0.4364(6) -0.1986(3) 0.126(2) Uani 1.00 1 d .
S3 S 0.35680(13) 0.2181(5) 0.6722(2) 0.0890(11) Uani 1.00 1 d .
P1 P 0.5000 0.8721(12) 0.0000 0.158(4) Uani 1.00 1 d .
P2 P 0.3817(4) 0.723(1) 0.3359(8) 0.073(4) Uani 0.25 1 d P
P3 P 0.426(2) 0.536(3) 0.520(1) 0.196(13) Uani 0.25 1 d P
F1 F 0.5527(2) 0.851(2) 0.0624(6) 0.147(4) Uani 1.00 1 d .
F2 F 0.5000 1.042(2) 0.0000 0.168(7) Uani 1.00 1 d .
F3 F 0.5000 0.6721(13) 0.0000 0.143(6) Uani 1.00 1 d .
F4 F 0.4741(3) 0.855(2) 0.0930(5) 0.170(4) Uani 1.00 1 d .
F5 F 0.4045(9) 0.725(3) 0.245(2) 0.087(8) Uiso 0.25 1 d P
F6 F 0.3318(12) 0.741(4) 0.285(2) 0.129(12) Uiso 0.25 1 d P
F7 F 0.355(1) 0.759(5) 0.426(2) 0.137(13) Uiso 0.25 1 d P
F8 F 0.387(2) 0.900(5) 0.319(3) 0.16(2) Uiso 0.25 1 d P
F9 F 0.3793(10) 0.577(3) 0.341(2) 0.092(9) Uiso 0.25 1 d P
F10 F 0.419(2) 0.709(6) 0.396(3) 0.15(1) Uiso 0.25 1 d P
F11 F 0.3995(10) 0.629(4) 0.418(2) 0.086(9) Uiso 0.25 1 d P
F12 F 0.3912(12) 0.462(4) 0.475(2) 0.113(11) Uiso 0.25 1 d P
F13 F 0.4002(12) 0.597(4) 0.572(2) 0.113(11) Uiso 0.25 1 d P
F14 F 0.448(2) 0.430(5) 0.566(3) 0.15(2) Uiso 0.25 1 d P
F15 F 0.486(3) 0.491(10) 0.473(6) 0.28(4) Uiso 0.25 1 d P
F16 F 0.485(2) 0.629(6) 0.547(3) 0.16(2) Uiso 0.25 1 d P
N1 N 0.4158(3) 0.3859(10) 0.2066(4) 0.052(2) Uani 1.00 1 d .
N2 N 0.2825(3) 0.6274(10) -0.0490(5) 0.057(3) Uani 1.00 1 d .
N3 N 0.3725(3) 0.0767(11) 0.5092(5) 0.059(3) Uani 1.00 1 d .
C1 C 0.3821(3) 0.4482(11) 0.1448(6) 0.046(3) Uani 1.00 1 d .
C2 C 0.3973(4) 0.5309(12) 0.0770(6) 0.060(3) Uani 1.00 1 d .
C3 C 0.3658(3) 0.5901(12) 0.0126(5) 0.047(3) Uani 1.00 1 d .
C4 C 0.3148(4) 0.5740(12) 0.0152(6) 0.056(3) Uani 1.00 1 d .
C5 C 0.2994(4) 0.4945(11) 0.0889(7) 0.055(3) Uani 1.00 1 d .
C6 C 0.3317(4) 0.4311(11) 0.1505(5) 0.051(3) Uani 1.00 1 d .
C7 C 0.3557(3) 0.2764(12) 0.2986(5) 0.050(3) Uani 1.00 1 d .
C8 C 0.3465(4) 0.2033(12) 0.3730(6) 0.058(3) Uani 1.00 1 d .
C9 C 0.3830(4) 0.148(1) 0.4316(7) 0.071(4) Uani 1.00 1 d .
C10 C 0.4310(4) 0.176(1) 0.4119(6) 0.064(3) Uani 1.00 1 d .
C11 C 0.4402(4) 0.247(2) 0.3390(8) 0.084(4) Uani 1.00 1 d .
C12 C 0.4044(3) 0.3056(12) 0.2796(6) 0.055(3) Uani 1.00 1 d .
C13 C 0.2988(3) 0.6708(11) -0.1313(6) 0.048(3) Uani 1.00 1 d .
C14 C 0.3252(4) 0.799(1) -0.1380(7) 0.072(4) Uani 1.00 1 d .
C15 C 0.3412(5) 0.840(2) -0.2182(10) 0.109(6) Uani 1.00 1 d .
C16 C 0.3297(5) 0.757(3) -0.2877(10) 0.104(6) Uani 1.00 1 d .
C17 C 0.3016(5) 0.635(2) -0.2854(8) 0.089(5) Uani 1.00 1 d .
C18 C 0.2858(4) 0.5853(13) -0.2042(7) 0.062(3) Uani 1.00 1 d .
C19 C 0.2103(5) 0.504(2) -0.1163(13) 0.132(7) Uani 1.00 1 d .
C20 C 0.1616(8) 0.478(3) -0.122(2) 0.185(11) Uani 1.00 1 d .
C21 C 0.1345(8) 0.521(3) -0.067(2) 0.178(12) Uani 1.00 1 d .
C22 C 0.1514(7) 0.627(3) 0.002(2) 0.160(10) Uani 1.00 1 d .
C23 C 0.2029(4) 0.660(1) 0.0093(9) 0.087(5) Uani 1.00 1 d .
C24 C 0.2314(3) 0.594(2) -0.0522(9) 0.077(4) Uani 1.00 1 d .
C25 C 0.3245(4) 0.058(2) 0.5297(6) 0.071(4) Uani 1.00 1 d .
C26 C 0.2926(5) -0.028(2) 0.4825(8) 0.091(5) Uani 1.00 1 d .
C27 C 0.2424(6) -0.039(2) 0.5047(9) 0.106(5) Uani 1.00 1 d .
C28 C 0.2308(5) 0.028(2) 0.5804(11) 0.113(6) Uani 1.00 1 d .
C29 C 0.2652(5) 0.108(2) 0.6320(10) 0.098(5) Uani 1.00 1 d .
C30 C 0.3124(4) 0.1224(13) 0.6076(7) 0.064(3) Uani 1.00 1 d .
C31 C 0.4068(4) 0.101(2) 0.6567(8) 0.081(4) Uani 1.00 1 d .
C32 C 0.4401(6) 0.055(2) 0.7256(9) 0.104(5) Uani 1.00 1 d .
C33 C 0.4762(6) -0.042(3) 0.710(2) 0.146(8) Uani 1.00 1 d .
C34 C 0.4780(6) -0.096(3) 0.627(2) 0.156(8) Uani 1.00 1 d .
C35 C 0.4445(4) -0.064(1) 0.5601(9) 0.085(4) Uani 1.00 1 d .
C36 C 0.4080(4) 0.0386(13) 0.5746(8) 0.069(4) Uani 1.00 1 d .
C37 C 0.4676(3) 0.4075(12) 0.1950(6) 0.053(3) Uani 1.00 1 d .
C38 C 0.4920(4) 0.521(2) 0.2383(7) 0.074(4) Uani 1.00 1 d .
C39 C 0.5404(4) 0.543(2) 0.2221(9) 0.085(5) Uani 1.00 1 d .
C40 C 0.5634(5) 0.455(2) 0.1679(8) 0.091(5) Uani 1.00 1 d .
C41 C 0.5394(5) 0.353(2) 0.1227(8) 0.102(5) Uani 1.00 1 d .
C42 C 0.4889(4) 0.312(1) 0.1364(6) 0.073(4) Uani 1.00 1 d .
H1 H 0.4325(4) 0.5438(12) 0.0789(6) 0.072(3) Uiso 1.00 1 c .
H2 H 0.3783(3) 0.6381(12) -0.0369(5) 0.056(3) Uiso 1.00 1 c .
H3 H 0.2644(4) 0.4844(11) 0.0952(7) 0.067(3) Uiso 1.00 1 c .
H4 H 0.3111(4) 0.1921(12) 0.3886(6) 0.069(3) Uiso 1.00 1 c .
H5 H 0.4598(4) 0.130(1) 0.4486(6) 0.078(4) Uiso 1.00 1 c .
H6 H 0.4734(4) 0.258(2) 0.3296(8) 0.102(5) Uiso 1.00 1 c .
H7 H 0.3352(4) 0.854(1) -0.0839(7) 0.087(4) Uiso 1.00 1 c .
H8 H 0.3582(5) 0.934(2) -0.2221(10) 0.133(7) Uiso 1.00 1 c .
H9 H 0.3430(5) 0.782(3) -0.3430(10) 0.126(7) Uiso 1.00 1 c .
H10 H 0.2889(5) 0.574(2) -0.3367(8) 0.106(5) Uiso 1.00 1 c .
H11 H 0.1451(8) 0.437(3) -0.170(2) 0.22(2) Uiso 1.00 1 c .
H12 H 0.0985(8) 0.502(3) -0.063(2) 0.21(2) Uiso 1.00 1 c .
H13 H 0.1310(7) 0.664(3) 0.047(2) 0.196(13) Uiso 1.00 1 c .
H14 H 0.2143(4) 0.729(1) 0.0519(9) 0.108(6) Uiso 1.00 1 c .
H15 H 0.3029(5) -0.058(2) 0.4268(8) 0.110(5) Uiso 1.00 1 c .
H16 H 0.2208(6) -0.107(2) 0.4705(9) 0.127(6) Uiso 1.00 1 c .
H17 H 0.2000(5) 0.026(2) 0.5991(11) 0.136(7) Uiso 1.00 1 c .
H18 H 0.2564(5) 0.163(2) 0.6845(10) 0.119(6) Uiso 1.00 1 c .
H19 H 0.4349(6) 0.093(2) 0.7876(9) 0.125(6) Uiso 1.00 1 c .
H20 H 0.5025(6) -0.058(3) 0.749(2) 0.174(11) Uiso 1.00 1 c .
H21 H 0.5006(6) -0.175(3) 0.613(2) 0.189(11) Uiso 1.00 1 c .
H22 H 0.4434(4) -0.117(1) 0.5007(9) 0.102(5) Uiso 1.00 1 c .
H23 H 0.4743(4) 0.586(2) 0.2792(7) 0.089(4) Uiso 1.00 1 c .
H24 H 0.5589(4) 0.631(2) 0.2558(9) 0.102(5) Uiso 1.00 1 c .
H25 H 0.5979(5) 0.470(2) 0.1651(8) 0.109(5) Uiso 1.00 1 c .
H26 H 0.5565(5) 0.288(2) 0.0821(8) 0.123(6) Uiso 1.00 1 c .
H27 H 0.4709(4) 0.223(1) 0.1080(6) 0.090(4) Uiso 1.00 1 c .

loop_
_atom_site_aniso_label
_atom_site_aniso_U_11
_atom_site_aniso_U_22
_atom_site_aniso_U_33
_atom_site_aniso_U_12
_atom_site_aniso_U_13
_atom_site_aniso_U_23
S1 0.0571(13) 0.080(2) 0.0350(11) -0.011(1) 0.0117(9) 0.0029(13)
S2 0.144(4) 0.093(3) 0.132(4) -0.012(3) -0.045(3) -0.018(3)
S3 0.112(3) 0.083(2) 0.076(2) -0.027(2) 0.033(2) -0.017(2)
P1 0.092(5) 0.175(9) 0.220(8) 0.0000 0.082(5) 0.0000
P2 0.053(7) 0.075(9) 0.096(9) -0.052(6) 0.041(6) -0.063(7)
P3 0.35(4) 0.13(2) 0.09(2) 0.02(2) -0.04(2) -0.09(2)
F1 0.065(4) 0.242(12) 0.133(6) -0.025(7) -0.001(4) -0.027(8)
F2 0.160(13) 0.107(12) 0.24(2) 0.0000 0.058(13) 0.0000
F3 0.172(12) 0.079(8) 0.195(13) 0.0000 0.126(11) 0.0000
F4 0.100(5) 0.33(2) 0.087(5) 0.016(9) 0.046(4) -0.011(9)
N1 0.057(5) 0.064(6) 0.037(4) -0.013(4) 0.016(4) 0.001(4)
N2 0.069(5) 0.054(6) 0.051(5) 0.009(4) 0.009(4) 0.014(4)
N3 0.067(5) 0.071(6) 0.041(5) -0.001(5) 0.014(4) 0.009(4)
C1 0.049(5) 0.052(6) 0.038(5) 0.002(5) 0.005(4) -0.011(5)
C2 0.064(6) 0.058(7) 0.057(6) -0.010(5) 0.010(5) -0.007(5)
C3 0.034(5) 0.072(7) 0.036(5) 0.003(5) 0.013(4) 0.012(5)
C4 0.089(8) 0.042(6) 0.037(5) 0.006(5) 0.013(5) -0.018(4)
C5 0.056(6) 0.041(6) 0.070(7) -0.009(5) 0.026(5) -0.014(5)
C6 0.078(7) 0.052(6) 0.024(4) -0.001(5) 0.008(4) -0.005(4)
C7 0.052(5) 0.060(6) 0.040(5) -0.007(5) 0.010(4) 0.003(4)
C8 0.066(6) 0.056(6) 0.051(6) -0.006(5) 0.000(5) 0.004(5)
C9 0.064(7) 0.089(9) 0.065(7) -0.010(6) 0.030(6) -0.005(6)
C10 0.061(6) 0.096(9) 0.039(5) 0.004(6) 0.015(5) 0.015(6)
C11 0.049(6) 0.118(12) 0.088(8) 0.009(7) 0.028(6) 0.012(8)
C12 0.044(5) 0.066(7) 0.056(6) 0.001(5) 0.007(4) 0.005(5)
C13 0.056(5) 0.052(6) 0.039(5) 0.005(5) 0.015(4) 0.015(4)
C14 0.055(6) 0.090(9) 0.074(7) -0.019(6) 0.020(5) 0.013(7)
C15 0.089(8) 0.13(1) 0.108(11) 0.034(10) 0.042(8) 0.078(12)
C16 0.083(9) 0.17(2) 0.058(8) 0.025(10) 0.019(7) 0.006(10)
C17 0.096(9) 0.108(11) 0.062(8) 0.040(9) -0.003(7) -0.032(8)
C18 0.062(6) 0.070(7) 0.053(6) 0.016(6) -0.000(5) 0.008(6)
C19 0.045(7) 0.17(2) 0.17(2) -0.040(9) -0.034(9) 0.12(1)
C20 0.094(13) 0.20(2) 0.25(3) -0.04(2) -0.05(2) 0.16(2)
C21 0.078(13) 0.17(2) 0.29(4) -0.01(2) 0.02(2) 0.15(3)
C22 0.09(1) 0.14(2) 0.26(3) 0.056(12) 0.07(2) 0.14(2)
C23 0.080(8) 0.070(8) 0.119(11) 0.020(7) 0.061(8) 0.044(8)
C24 0.028(5) 0.095(9) 0.107(9) 0.008(6) 0.003(6) 0.057(8)
C25 0.072(7) 0.098(9) 0.042(6) -0.019(7) -0.002(5) 0.009(6)
C26 0.113(10) 0.105(11) 0.058(7) -0.027(9) 0.029(7) 0.011(7)
C27 0.135(13) 0.137(13) 0.046(6) -0.037(10) 0.001(7) 0.024(8)
C28 0.075(9) 0.14(1) 0.124(12) -0.010(10) 0.015(9) 0.069(12)
C29 0.086(9) 0.102(11) 0.109(11) -0.023(9) 0.031(8) 0.021(9)
C30 0.067(6) 0.066(8) 0.063(7) -0.016(6) 0.024(5) 0.001(6)
C31 0.085(8) 0.086(9) 0.074(8) -0.037(7) 0.025(7) 0.005(7)
C32 0.075(9) 0.16(2) 0.073(8) -0.056(10) -0.001(7) 0.033(10)
C33 0.058(9) 0.20(2) 0.18(2) -0.043(11) -0.014(11) 0.13(2)
C34 0.113(13) 0.19(2) 0.17(2) 0.033(12) 0.042(13) 0.14(2)
C35 0.082(8) 0.074(8) 0.101(10) 0.024(7) 0.019(7) 0.035(8)
C36 0.072(7) 0.071(8) 0.067(8) 0.003(6) 0.029(6) 0.017(6)
C37 0.057(6) 0.062(7) 0.043(5) -0.004(5) 0.011(4) 0.012(5)
C38 0.067(7) 0.101(10) 0.055(6) -0.005(7) 0.002(5) -0.014(7)
C39 0.050(7) 0.100(11) 0.103(10) -0.023(7) -0.003(6) 0.020(9)
C40 0.058(7) 0.15(1) 0.062(8) 0.002(9) 0.000(6) 0.004(9)
C41 0.072(8) 0.17(2) 0.065(7) 0.047(10) 0.015(6) 0.010(10)
C42 0.076(7) 0.093(9) 0.054(6) -0.000(7) 0.036(5) -0.004(6)

loop_
_atom_type_symbol
_atom_type_description
_atom_type_scat_dispersion_real
_atom_type_scat_dispersion_imag
_atom_type_scat_source
C C 0.003 0.002
;
International Tables for Crystallography
(1992, Vol. C, Tables 4.2.6.8 and 6.1.1.4)
;
H H 0.000 0.000
;
International Tables for Crystallography
(1992, Vol. C, Table 6.1.1.4)
;
F F 0.017 0.010
;
International Tables for Crystallography
(1992, Vol. C, Tables 4.2.6.8 and 6.1.1.4)
;
N N 0.006 0.003
;
International Tables for Crystallography
(1992, Vol. C, Tables 4.2.6.8 and 6.1.1.4)
;
P P 0.102 0.094
;
International Tables for Crystallography
(1992, Vol. C, Tables 4.2.6.8 and 6.1.1.4)
;
S S 0.125 0.123
;
International Tables for Crystallography
(1992, Vol. C, Tables 4.2.6.8 and 6.1.1.4)
;

loop_
_geom_angle_atom_site_label_1
_geom_angle_atom_site_label_2
_geom_angle_atom_site_label_3
_geom_angle
_geom_angle_publ_flag
C6 S1 C7 103.0(4) yes
C18 S2 C19 98.8(7) yes
C30 S3 C31 98.1(6) yes
F1 P1 F2 96.6(6) yes
F1 P1 F3 83.4(6) yes
F2 P1 F3 179.994 yes
F1 P1 F4 84.9(4) yes
F2 P1 F4 95.5(6) yes
F3 P1 F4 84.5(6) yes
F5 P2 F6 87.4(17) yes
F5 P2 F7 167.1(20) yes
F6 P2 F7 88.0(19) yes
F5 P2 F8 78.5(20) yes
F6 P2 F8 84.2(23) yes
F7 P2 F8 89.1(22) yes
F5 P2 F9 95.3(17) yes
F6 P2 F9 95.1(19) yes
F7 P2 F9 97.1(20) yes
F8 P2 F9 173.8(22) yes
F5 P2 F10 105.5(22) yes
F6 P2 F10 167.1(24) yes
F7 P2 F10 79.2(23) yes
F8 P2 F10 97.3(28) yes
F9 P2 F10 84.8(28) yes
F5 P2 F11 126.8(16) yes
F6 P2 F11 132.5(18) yes
F7 P2 F11 64.2(17) yes
F8 P2 F11 129.6(20) yes
F9 P2 F11 54.8(17) yes
F10 P2 F11 38.9(21) yes
F11 P3 F12 65.6(21) yes
F11 P3 F13 98.0(28) yes
F12 P3 F13 98.4(38) yes
F11 P3 F14 155.8(26) yes
F12 P3 F14 100.5(31) yes
F13 P3 F14 103.8(30) yes
F11 P3 F15 94.0(28) yes
F12 P3 F15 107.7(31) yes
F13 P3 F15 153.9(39) yes
F14 P3 F15 70.6(36) yes
F11 P3 F16 104.9(23) yes
F12 P3 F16 159.8(30) yes
F13 P3 F16 100.6(25) yes
F14 P3 F16 81.5(31) yes
F15 P3 F16 53.7(27) yes
P2 F9 F11 71.3(22) yes
P2 F10 F11 83.0(37) yes
P2 F11 P3 173.1(24) yes
P2 F11 F9 53.9(17) yes
P3 F11 F9 132.5(27) yes
P2 F11 F10 58.1(29) yes
P3 F11 F10 115.5(36) yes
F9 F11 F10 99.5(38) yes
C1 N1 C12 125.5(7) yes
C1 N1 C37 117.6(7) yes
C12 N1 C37 116.9(7) yes
C4 N2 C13 120.4(8) yes
C4 N2 C24 121.8(8) yes
C13 N2 C24 113.9(8) yes
C9 N3 C25 120.7(9) yes
C9 N3 C36 123.1(9) yes
C25 N3 C36 115.6(8) yes
N1 C1 C2 120.8(8) yes
N1 C1 C6 121.2(8) yes
C2 C1 C6 117.9(9) yes
C1 C2 C3 123.2(9) yes
C1 C2 H1 113.9(11) no
C3 C2 H1 122.8(11) no
C2 C3 C4 120.6(8) yes
C2 C3 H2 120.1(11) no
C4 C3 H2 119.2(10) no
N2 C4 C3 122.2(9) yes
N2 C4 C5 122.3(9) yes
C3 C4 C5 115.6(9) yes
C4 C5 C6 122.6(9) yes
C4 C5 H3 118.7(11) no
C6 C5 H3 118.7(11) no
S1 C6 C1 124.5(7) yes
S1 C6 C5 115.5(7) yes
C1 C6 C5 119.9(8) yes
S1 C7 C8 116.5(7) yes
S1 C7 C12 123.0(7) yes
C8 C7 C12 120.4(9) yes
C7 C8 C9 123.1(9) yes
C7 C8 H4 119.2(11) no
C9 C8 H4 117.7(11) no
N3 C9 C8 121.9(9) yes
N3 C9 C10 121.8(10) yes
C8 C9 C10 116.2(10) yes
C9 C10 C11 121.0(10) yes
C9 C10 H5 120.7(12) no
C11 C10 H5 117.7(12) no
C10 C11 C12 124.1(10) yes
C10 C11 H6 115.8(14) no
C12 C11 H6 120.1(14) no
N1 C12 C7 122.7(8) yes
N1 C12 C11 122.2(8) yes
C7 C12 C11 115.0(9) yes
N2 C13 C14 120.2(9) yes
N2 C13 C18 118.6(9) yes
C14 C13 C18 121.2(9) yes
C13 C14 C15 119.9(13) yes
C13 C14 H7 118.5(12) no
C15 C14 H7 121.3(13) no
C14 C15 C16 118.9(16) yes
C14 C15 H8 118.5(17) no
C16 C15 H8 122.5(18) no
C15 C16 C17 123.3(14) yes
C15 C16 H9 118.5(19) no
C17 C16 H9 118.2(19) no
C16 C17 C18 119.7(12) yes
C16 C17 H10 126.4(17) no
C18 C17 H10 113.8(15) no
S2 C18 C13 121.4(8) yes
S2 C18 C17 121.5(10) yes
C13 C18 C17 116.8(11) yes
S2 C19 C20 121.1(22) yes
S2 C19 C24 118.4(9) yes
C20 C19 C24 120.2(24) yes
C19 C20 C21 124.0(32) yes
C19 C20 H11 122.8(29) no
C21 C20 H11 112.9(31) no
C20 C21 C22 121.4(24) yes
C20 C21 H12 130.4(35) no
C22 C21 H12 108.0(31) no
C21 C22 C23 115.9(21) yes
C21 C22 H13 124.1(28) no
C23 C22 H13 119.5(26) no
C22 C23 C24 117.2(18) yes
C22 C23 H14 117.5(17) no
C24 C23 H14 125.2(15) no
N2 C24 C19 120.5(12) yes
N2 C24 C23 118.7(13) yes
C19 C24 C23 120.7(12) yes
N3 C25 C26 122.6(11) yes
N3 C25 C30 116.0(10) yes
C26 C25 C30 121.1(10) yes
C25 C26 C27 120.4(13) yes
C25 C26 H15 114.8(15) no
C27 C26 H15 122.8(16) no
C26 C27 C28 117.2(14) yes
C26 C27 H16 117.8(18) no
C28 C27 H16 124.2(19) no
C27 C28 C29 121.5(14) yes
C27 C28 H17 122.6(19) no
C29 C28 H17 115.9(19) no
C28 C29 C30 120.4(14) yes
C28 C29 H18 121.9(17) no
C30 C29 H18 117.6(16) no
S3 C30 C25 119.5(8) yes
S3 C30 C29 121.5(10) yes
C25 C30 C29 119.0(11) yes
S3 C31 C32 123.1(11) yes
S3 C31 C36 116.4(10) yes
C32 C31 C36 119.8(13) yes
C31 C32 C33 120.0(16) yes
C31 C32 H19 117.4(17) no
C33 C32 H19 122.6(19) no
C32 C33 C34 118.6(16) yes
C32 C33 H20 122.1(24) no
C34 C33 H20 118.0(25) no
C33 C34 C35 123.9(18) yes
C33 C34 H21 122.5(24) no
C35 C34 H21 112.7(23) no
C34 C35 C36 118.1(16) yes
C34 C35 H22 123.0(16) no
C36 C35 H22 118.8(14) no
N3 C36 C31 119.2(10) yes
N3 C36 C35 121.6(11) yes
C31 C36 C35 119.2(12) yes
N1 C37 C38 118.9(9) yes
N1 C37 C42 116.9(9) yes
C38 C37 C42 124.2(9) yes
C37 C38 C39 117.5(11) yes
C37 C38 H23 119.9(13) no
C39 C38 H23 122.7(13) no
C38 C39 C40 121.7(13) yes
C38 C39 H24 116.9(14) no
C40 C39 H24 121.3(15) no
C39 C40 C41 120.5(12) yes
C39 C40 H25 116.8(17) no
C41 C40 H25 122.7(17) no
C40 C41 C42 123.5(12) yes
C40 C41 H26 120.4(17) no
C42 C41 H26 115.5(16) no
C37 C42 C41 112.1(11) yes
C37 C42 H27 123.1(12) no
C41 C42 H27 124.8(13) no

loop_
_geom_bond_atom_site_label_1
_geom_bond_atom_site_label_2
_geom_bond_distance
_geom_bond_publ_flag
S1 C6 1.744(9) yes
S1 C7 1.73(1) yes
S2 C18 1.728(12) yes
S2 C19 1.80(2) yes
S3 C30 1.748(11) yes
S3 C31 1.776(14) yes
P1 F1 1.688(7) yes
P1 F2 1.550(17) yes
P1 F3 1.826(16) yes
P1 F4 1.660(7) yes
P2 F5 1.58(3) yes
P2 F6 1.54(4) yes
P2 F7 1.65(4) yes
P2 F8 1.65(5) yes
P2 F9 1.34(3) yes
P2 F10 1.34(4) yes
P2 F11 1.57(3) yes
P3 F11 1.88(4) yes
P3 F12 1.32(4) yes
P3 F13 1.24(4) yes
P3 F14 1.32(5) yes
P3 F15 1.9(1) yes
P3 F16 1.86(6) yes
F9 F11 1.35(4) yes
F10 F11 0.99(5) yes
N1 C1 1.396(11) yes
N1 C12 1.398(11) yes
N1 C37 1.469(11) yes
N2 C4 1.366(12) yes
N2 C13 1.434(11) yes
N2 C24 1.442(13) yes
N3 C9 1.414(13) yes
N3 C25 1.396(13) yes
N3 C36 1.390(14) yes
C1 C2 1.380(13) yes
C1 C6 1.411(13) yes
C2 C3 1.376(13) yes
C2 H1 0.98(1) no
C3 C4 1.421(13) yes
C3 H2 0.966(12) no
C4 C5 1.439(14) yes
C5 C6 1.376(13) yes
C5 H3 0.982(13) no
C7 C8 1.367(12) yes
C7 C12 1.424(12) yes
C8 C9 1.390(15) yes
C8 H4 1.03(1) no
C9 C10 1.405(14) yes
C10 C11 1.337(14) yes
C10 H5 1.03(2) no
C11 C12 1.398(14) yes
C11 H6 0.94(2) no
C13 C14 1.388(14) yes
C13 C18 1.390(14) yes
C14 C15 1.397(14) yes
C14 H7 0.99(2) no
C15 C16 1.33(2) yes
C15 H8 0.97(2) no
C16 C17 1.36(2) yes
C16 H9 0.98(2) no
C17 C18 1.429(17) yes
C17 H10 1.00(2) no
C19 C20 1.36(2) yes
C19 C24 1.38(2) yes
C20 C21 1.23(4) yes
C20 H11 0.92(4) no
C21 C22 1.49(4) yes
C21 H12 1.01(3) no
C22 C23 1.45(2) yes
C22 H13 0.99(3) no
C23 C24 1.416(17) yes
C23 H14 0.94(2) no
C25 C26 1.348(16) yes
C25 C30 1.400(14) yes
C26 C27 1.46(2) yes
C26 H15 0.96(2) no
C27 C28 1.38(2) yes
C27 H16 0.98(2) no
C28 C29 1.39(2) yes
C28 H17 0.92(2) no
C29 C30 1.392(15) yes
C29 H18 1.00(2) no
C31 C32 1.412(18) yes
C31 C36 1.390(16) yes
C32 C33 1.37(3) yes
C32 H19 1.04(2) no
C33 C34 1.36(3) yes
C33 H20 0.92(3) no
C34 C35 1.36(2) yes
C34 H21 1.00(3) no
C35 C36 1.408(16) yes
C35 H22 1.03(2) no
C37 C38 1.376(15) yes
C37 C42 1.418(14) yes
C38 C39 1.395(15) yes
C38 H23 1.02(2) no
C39 C40 1.356(18) yes
C39 H24 1.06(2) no
C40 C41 1.31(2) yes
C40 H25 0.97(2) no
C41 C42 1.476(17) yes
C41 H26 1.01(2) no
C42 H27 1.03(2) no
F7 F11 1.71(5) yes
F15 F16 1.70(9) yes

loop_
_geom_contact_atom_site_label_1
_geom_contact_atom_site_label_2
_geom_contact_site_symmetry_2
_geom_contact_distance
_geom_contact_publ_flag
S1 F9 . 3.31(3) yes
S1 N1 . 3.132(8) yes
S1 C1 . 2.796(9) yes
S1 C5 . 2.646(11) yes
S1 C6 . 1.744(9) yes
S1 C7 . 1.73(1) yes
S1 C8 . 2.64(1) yes
S1 C12 . 2.77(1) yes
S1 C13 4_545 3.528(9) yes
S1 C18 4_545 3.43(1) yes
S1 C19 4_545 3.568(15) yes
S1 C28 4_556 3.548(14) yes
S1 H3 . 2.695(12) no
S1 H4 . 2.72(1) no
S1 H17 4_556 3.093(14) no
S2 F6 4_545 3.05(4) yes
S2 N2 . 2.985(9) yes
S2 C13 . 2.724(11) yes
S2 C17 . 2.76(2) yes
S2 C18 . 1.728(12) yes
S2 C19 . 1.80(2) yes
S2 C20 . 2.76(3) yes
S2 C24 . 2.737(16) yes
S2 H10 . 2.794(18) no
S2 H11 . 2.89(2) no
S2 H14 4_545 3.069(17) no
S2 H18 1_554 3.097(18) no
S3 N3 . 2.884(9) yes
S3 C25 . 2.725(12) yes
S3 C29 . 2.746(15) yes
S3 C30 . 1.748(11) yes
S3 C31 . 1.776(14) yes
S3 C32 . 2.81(2) yes
S3 C36 . 2.698(12) yes
S3 H8 1_546 3.064(14) no
S3 H16 4_556 3.345(16) no
S3 H18 . 2.837(14) no
S3 H19 . 2.915(17) no
S3 H25 3_656 3.554(14) no
P1 F1 . 1.688(7) yes
P1 F1 3_655 1.688(7) yes
P1 F2 . 1.550(17) yes
P1 F3 . 1.826(16) yes
P1 F4 . 1.660(7) yes
P1 F4 3_655 1.660(7) yes
P1 H12 2_555 3.19(2) no
P1 H12 4_555 3.19(2) no
P2 P3 . 3.44(3) yes
P2 F5 . 1.58(3) yes
P2 F6 . 1.54(4) yes
P2 F7 . 1.65(4) yes
P2 F8 . 1.65(5) yes
P2 F9 . 1.34(3) yes
P2 F10 . 1.34(4) yes
P2 F11 . 1.57(3) yes
P2 F12 . 3.21(4) yes
P2 H11 4_555 3.26(4) no
P2 H15 1_565 3.345(18) no
P2 H17 4_556 3.11(2) no
P2 H21 3_666 3.41(2) no
P2 H22 1_565 3.282(18) no
P2 H23 . 3.036(16) no
P3 F7 . 3.09(5) yes
P3 F9 . 2.96(4) yes
P3 F10 . 2.47(5) yes
P3 F11 . 1.88(4) yes
P3 F12 . 1.32(4) yes
P3 F13 . 1.24(4) yes
P3 F14 . 1.32(5) yes
P3 F15 . 1.9(1) yes
P3 F15 3_656 2.5(1) yes
P3 F16 . 1.86(6) yes
P3 F16 3_656 2.88(6) yes
P3 H21 1_565 3.57(4) no
P3 H22 1_565 3.22(3) no
P3 H24 3_656 3.55(2) no
F1 F2 . 2.419(17) yes
F1 F3 . 2.341(13) yes
F1 F4 . 2.26(1) yes
F1 F4 3_655 2.446(11) yes
F1 C3 3_655 3.533(14) yes
F1 C14 3_655 3.508(13) yes
F1 C21 2_555 3.49(2) yes
F1 H1 3_655 3.592(16) no
F1 H2 3_655 2.771(14) no
F1 H7 3_655 3.084(12) no
F1 H8 3_655 3.418(15) no
F1 H12 2_555 2.76(3) no
F1 H13 2_555 3.60(3) no
F1 H19 3_666 3.191(19) no
F1 H20 3_666 3.49(2) no
F1 H24 . 3.582(17) no
F2 F3 . 3.38(2) yes
F2 F4 . 2.378(17) yes
F2 F4 3_655 2.378(17) yes
F2 C41 1_565 3.53(2) yes
F2 C41 3_665 3.53(2) yes
F2 C42 1_565 3.265(17) yes
F2 C42 3_665 3.265(17) yes
F2 H12 2_555 2.98(3) no
F2 H12 4_555 2.98(3) no
F2 H26 1_565 2.96(2) no
F2 H26 3_665 2.96(2) no
F2 H27 1_565 2.522(15) no
F2 H27 3_665 2.522(15) no
F3 F4 . 2.346(14) yes
F3 F4 3_655 2.346(14) yes
F3 C2 . 3.412(11) yes
F3 C2 3_655 3.412(11) yes
F3 C40 . 3.597(15) yes
F3 C40 3_655 3.597(15) yes
F3 C41 . 3.589(19) yes
F3 C41 3_655 3.589(19) yes
F3 H1 . 2.586(11) no
F3 H1 3_655 2.586(11) no
F3 H2 . 3.376(9) no
F3 H2 3_655 3.376(9) no
F4 F5 . 3.36(3) yes
F4 C21 4_555 3.35(3) yes
F4 C33 3_666 3.36(2) yes
F4 H1 . 3.062(18) no
F4 H12 4_555 2.43(3) no
F4 H20 3_666 2.59(2) no
F4 H27 1_565 3.37(2) no
F5 F6 . 2.15(4) yes
F5 F7 . 3.21(5) yes
F5 F8 . 2.04(5) yes
F5 F9 . 2.16(4) yes
F5 F10 . 2.33(5) yes
F5 F11 . 2.81(4) yes
F5 N1 . 3.17(3) yes
F5 C1 . 3.00(3) yes
F5 C2 . 3.13(3) yes
F5 C6 . 3.59(3) yes
F5 C20 4_555 3.42(4) yes
F5 C37 . 3.50(3) yes
F5 C38 . 3.06(3) yes
F5 H1 . 3.19(3) no
F5 H11 4_555 2.59(4) no
F5 H20 3_666 3.23(3) no
F5 H21 3_666 3.39(3) no
F5 H23 . 2.33(3) no
F6 F7 . 2.22(5) yes
F6 F8 . 2.14(6) yes
F6 F9 . 2.12(5) yes
F6 F10 . 2.86(5) yes
F6 F11 . 2.84(5) yes
F6 C6 . 3.50(4) yes
F6 C20 4_555 3.34(5) yes
F6 C28 4_556 3.41(4) yes
F6 C29 4_556 3.29(4) yes
F6 H11 4_555 2.64(5) no
F6 H15 1_565 3.01(4) no
F6 H17 4_556 2.83(4) no
F6 H18 4_556 2.61(4) no
F7 F8 . 2.31(6) yes
F7 F9 . 2.25(5) yes
F7 F10 . 1.92(6) yes
F7 F11 . 1.71(5) yes
F7 F12 . 2.97(6) yes
F7 F13 . 2.88(5) yes
F7 N3 1_565 3.19(4) yes
F7 C25 1_565 3.31(4) yes
F7 C26 1_565 2.78(4) yes
F7 C28 4_556 3.17(4) yes
F7 C35 1_565 3.48(4) yes
F7 H15 1_565 2.21(4) no
F7 H17 4_556 2.63(4) no
F7 H18 4_556 3.51(4) no
F7 H22 1_565 2.84(4) no
F8 F9 . 2.98(6) yes
F8 F10 . 2.25(7) yes
F8 F11 . 2.91(6) yes
F8 N3 1_565 3.39(5) yes
F8 C7 1_565 3.55(5) yes
F8 C8 1_565 3.12(5) yes
F8 C9 1_565 2.86(5) yes
F8 C10 1_565 3.10(5) yes
F8 C11 1_565 3.50(5) yes
F8 C20 4_555 3.30(5) yes
F8 H5 1_565 3.43(5) no
F8 H11 4_555 2.42(5) no
F8 H15 1_565 2.98(4) no
F8 H20 3_666 3.33(5) no
F8 H21 3_666 3.27(5) no
F8 H22 1_565 3.09(5) no
F9 F10 . 1.81(6) yes
F9 F11 . 1.35(4) yes
F9 F12 . 2.32(4) yes
F9 F13 . 3.56(5) yes
F9 F15 . 3.52(8) yes
F9 N1 . 2.94(3) yes
F9 C1 . 3.25(3) yes
F9 C6 . 3.39(3) yes
F9 C7 . 2.88(3) yes
F9 C8 . 3.57(3) yes
F9 C11 . 3.45(3) yes
F9 C12 . 2.76(3) yes
F9 C28 4_556 3.39(3) yes
F9 H17 4_556 2.48(3) no
F9 H23 . 2.86(3) no
F10 F11 . 0.99(5) yes
F10 F12 . 2.72(7) yes
F10 F13 . 2.98(6) yes
F10 F15 . 2.90(9) yes
F10 F16 . 2.92(6) yes
F10 F16 3_656 2.81(6) yes
F10 C34 3_666 3.39(6) yes
F10 C35 1_565 3.29(5) yes
F10 H21 3_666 2.46(5) no
F10 H22 1_565 2.32(5) no
F10 H23 . 2.69(4) no
F11 F12 . 1.79(5) yes
F11 F13 . 2.39(5) yes
F11 F14 . 3.13(6) yes
F11 F15 . 2.77(8) yes
F11 F16 . 2.96(5) yes
F11 F16 3_656 3.19(5) yes
F11 H17 4_556 2.89(3) no
F11 H21 3_666 3.35(4) no
F11 H22 1_565 2.87(4) no
F11 H23 . 3.11(3) no
F12 F13 . 1.94(5) yes
F12 F14 . 2.03(5) yes
F12 F15 . 2.6(1) yes
F12 F15 3_656 3.44(9) yes
F12 F16 . 3.13(6) yes
F12 N3 . 3.60(4) yes
F12 C7 . 3.29(4) yes
F12 C8 . 3.04(4) yes
F12 C9 . 2.94(4) yes
F12 C10 . 3.02(4) yes
F12 C11 . 3.25(4) yes
F12 C12 . 3.38(4) yes
F12 C28 4_556 3.46(4) yes
F12 H4 . 3.50(4) no
F12 H16 4_556 3.32(4) no
F12 H17 4_556 2.74(4) no
F13 F14 . 2.02(6) yes
F13 F15 . 3.07(11) yes
F13 F15 3_656 3.4(1) yes
F13 F16 . 2.42(5) yes
F13 C16 1_556 3.35(4) yes
F13 C34 1_565 3.59(5) yes
F13 C35 1_565 3.33(4) yes
F13 C39 3_656 3.48(4) yes
F13 H9 1_556 2.72(4) no
F13 H10 1_556 3.49(4) no
F13 H21 1_565 3.48(4) no
F13 H22 1_565 3.10(4) no
F13 H24 3_656 2.81(4) no
F14 F15 . 1.92(11) yes
F14 F15 3_656 2.06(11) yes
F14 F16 . 2.12(7) yes
F14 F16 3_656 3.21(7) yes
F14 C10 . 3.33(5) yes
F14 C31 . 3.53(5) yes
F14 C38 3_656 3.42(4) yes
F14 C39 3_656 3.41(4) yes
F14 H5 . 3.32(5) no
F14 H6 3_656 3.04(5) no
F14 H23 3_656 3.38(4) no
F14 H24 3_656 3.31(4) no
F15 F16 . 1.70(9) yes
F15 F16 3_656 1.54(9) yes
F15 C10 . 3.34(9) yes
F15 C11 . 3.22(9) yes
F15 H5 . 3.38(9) no
F15 H6 . 3.06(9) no
F15 H21 3_666 3.36(9) no
F15 H23 . 3.10(9) no
F16 C34 1_565 2.81(6) yes
F16 C35 1_565 3.03(5) yes
F16 C38 3_656 3.46(5) yes
F16 H21 1_565 2.08(6) no
F16 H21 3_666 3.09(6) no
F16 H22 1_565 2.66(5) no
F16 H22 3_666 3.17(5) no
F16 H23 3_656 2.84(5) no
F16 H24 3_656 3.36(5) no
N1 C1 . 1.396(11) yes
N1 C2 . 2.413(13) yes
N1 C6 . 2.445(13) yes
N1 C7 . 2.48(1) yes
N1 C11 . 2.449(15) yes
N1 C12 . 1.398(11) yes
N1 C37 . 1.469(11) yes
N1 C38 . 2.451(14) yes
N1 C42 . 2.459(11) yes
N1 H1 . 2.510(12) no
N1 H6 . 2.643(15) no
N1 H23 . 2.624(14) no
N1 H27 . 2.683(12) no
N2 C3 . 2.439(12) yes
N2 C4 . 1.366(12) yes
N2 C5 . 2.457(14) yes
N2 C13 . 1.434(11) yes
N2 C14 . 2.446(13) yes
N2 C18 . 2.428(13) yes
N2 C19 . 2.446(19) yes
N2 C23 . 2.459(13) yes
N2 C24 . 1.442(13) yes
N2 H2 . 2.637(12) no
N2 H3 . 2.657(13) no
N2 H3 4_555 3.557(12) no
N2 H7 . 2.609(14) no
N2 H14 . 2.698(13) no
N3 C8 . 2.451(12) yes
N3 C9 . 1.414(13) yes
N3 C10 . 2.463(12) yes
N3 C25 . 1.396(13) yes
N3 C26 . 2.407(17) yes
N3 C30 . 2.371(12) yes
N3 C31 . 2.398(15) yes
N3 C35 . 2.442(15) yes
N3 C36 . 1.390(14) yes
N3 H4 . 2.631(13) no
N3 H5 . 2.700(12) no
N3 H15 . 2.533(17) no
N3 H22 . 2.649(15) no
C1 C2 . 1.380(13) yes
C1 C3 . 2.424(13) yes
C1 C4 . 2.856(14) yes
C1 C5 . 2.412(14) yes
C1 C6 . 1.411(13) yes
C1 C7 . 2.978(12) yes
C1 C12 . 2.483(13) yes
C1 C37 . 2.451(13) yes
C1 C38 . 3.315(14) yes
C1 C42 . 3.211(14) yes
C1 H1 . 1.987(13) no
C1 H2 . 3.285(13) no
C1 H3 . 3.294(14) no
C1 H23 . 3.387(14) no
C1 H27 . 3.282(14) no
C2 C3 . 1.376(13) yes
C2 C4 . 2.429(16) yes
C2 C5 . 2.744(14) yes
C2 C6 . 2.391(13) yes
C2 C37 . 2.786(14) yes
C2 C38 . 3.456(14) yes
C2 C42 . 3.295(16) yes
C2 H1 . 0.98(1) no
C2 H2 . 2.039(13) no
C2 H27 . 3.478(16) no
C3 C4 . 1.421(13) yes
C3 C5 . 2.420(12) yes
C3 C6 . 2.797(12) yes
C3 C13 . 2.865(13) yes
C3 C14 . 3.138(15) yes
C3 H1 . 2.073(13) no
C3 H2 . 0.966(12) no
C3 H3 . 3.311(12) no
C3 H7 . 2.918(15) no
C3 H25 3_655 3.181(16) no
C4 C5 . 1.439(14) yes
C4 C6 . 2.469(14) yes
C4 C13 . 2.429(13) yes
C4 C14 . 3.159(15) yes
C4 C18 . 3.408(14) yes
C4 C19 . 3.446(19) yes
C4 C23 . 3.181(16) yes
C4 C24 . 2.454(16) yes
C4 H1 . 3.328(16) no
C4 H2 . 2.071(13) no
C4 H3 . 2.096(13) no
C4 H7 . 3.053(16) no
C4 H14 . 3.201(15) no
C4 H14 4_545 3.394(15) no
C5 C6 . 1.376(13) yes
C5 C23 . 3.217(16) yes
C5 C23 4_545 3.405(15) yes
C5 C24 . 2.898(16) yes
C5 H2 . 3.301(12) no
C5 H3 . 0.982(13) no
C5 H14 . 3.191(16) no
C5 H14 4_545 3.256(15) no
C6 C7 . 2.717(13) yes
C6 C12 . 2.939(14) yes
C6 C23 4_545 3.564(14) yes
C6 H1 . 3.241(14) no
C6 H3 . 2.039(14) no
C7 C8 . 1.367(12) yes
C7 C9 . 2.423(15) yes
C7 C10 . 2.758(14) yes
C7 C11 . 2.381(14) yes
C7 C12 . 1.424(12) yes
C7 H4 . 2.075(12) no
C7 H6 . 3.249(14) no
C7 H17 4_556 3.228(17) no
C8 C9 . 1.390(15) yes
C8 C10 . 2.373(15) yes
C8 C11 . 2.710(14) yes
C8 C12 . 2.422(13) yes
C8 C25 . 2.860(14) yes
C8 C26 . 3.151(16) yes
C8 H4 . 1.030(16) no
C8 H5 . 3.317(15) no
C8 H15 . 2.827(17) no
C8 H17 4_556 3.25(2) no
C9 C10 . 1.405(14) yes
C9 C11 . 2.387(15) yes
C9 C12 . 2.847(15) yes
C9 C25 . 2.441(15) yes
C9 C26 . 3.122(16) yes
C9 C30 . 3.470(14) yes
C9 C31 . 3.500(17) yes
C9 C35 . 3.164(18) yes
C9 C36 . 2.466(17) yes
C9 H4 . 2.079(14) no
C9 H5 . 2.124(15) no
C9 H6 . 3.213(15) no
C9 H15 . 2.902(17) no
C9 H22 . 3.081(18) no
C10 C11 . 1.337(14) yes
C10 C12 . 2.417(14) yes
C10 C35 . 3.163(16) yes
C10 C36 . 2.916(14) yes
C10 H4 . 3.303(15) no
C10 H5 . 1.027(15) no
C10 H5 3_656 3.58(2) no
C10 H6 . 1.942(13) no
C10 H22 . 3.010(17) no
C11 C12 . 1.398(14) yes
C11 C37 . 2.812(15) yes
C11 C38 . 3.324(17) yes
C11 C42 . 3.544(14) yes
C11 H5 . 2.032(15) no
C11 H6 . 0.94(2) no
C11 H20 3_656 3.524(19) no
C11 H23 . 3.381(18) no
C12 C37 . 2.443(12) yes
C12 C38 . 3.217(15) yes
C12 C42 . 3.336(13) yes
C12 H4 . 3.351(14) no
C12 H5 . 3.321(14) no
C12 H6 . 2.041(13) no
C12 H23 . 3.203(16) no
C12 H27 . 3.419(13) no
C13 C14 . 1.388(14) yes
C13 C15 . 2.410(15) yes
C13 C16 . 2.732(17) yes
C13 C17 . 2.401(15) yes
C13 C18 . 1.390(14) yes
C13 C19 . 2.905(16) yes
C13 C23 . 3.554(13) yes
C13 C24 . 2.410(13) yes
C13 H2 . 2.549(13) no
C13 H3 4_555 3.421(13) no
C13 H7 . 2.054(16) no
C13 H8 . 3.279(17) no
C13 H10 . 3.271(15) no
C13 H25 3_655 3.463(17) no
C14 C15 . 1.397(14) yes
C14 C16 . 2.350(19) yes
C14 C17 . 2.755(18) yes
C14 C18 . 2.419(17) yes
C14 C24 . 3.539(14) yes
C14 H2 . 2.522(15) no
C14 H3 4_555 3.109(14) no
C14 H7 . 0.99(2) no
C14 H8 . 2.049(15) no
C14 H9 . 3.237(18) no
C15 C16 . 1.33(2) yes
C15 C17 . 2.37(2) yes
C15 C18 . 2.80(2) yes
C15 C32 1_564 3.522(18) yes
C15 H2 . 3.433(15) no
C15 H7 . 2.091(17) no
C15 H8 . 0.97(2) no
C15 H9 . 1.997(17) no
C15 H10 . 3.30(2) no
C15 H19 1_564 3.46(2) no
C15 H24 3_655 3.441(17) no
C16 C17 . 1.36(2) yes
C16 C18 . 2.41(2) yes
C16 H7 . 3.25(2) no
C16 H8 . 2.03(3) no
C16 H9 . 0.98(2) no
C16 H10 . 2.11(2) no
C16 H24 3_655 3.280(17) no
C17 C18 . 1.429(17) yes
C17 H4 4_555 3.416(16) no
C17 H8 . 3.25(2) no
C17 H9 . 2.02(2) no
C17 H10 . 1.01(2) no
C17 H25 3_655 3.540(19) no
C18 C19 . 2.680(18) yes
C18 C24 . 2.881(16) yes
C18 H2 . 3.509(13) no
C18 H7 . 3.301(17) no
C18 H9 . 3.29(2) no
C18 H10 . 2.051(15) no
C18 H25 3_655 3.385(17) no
C19 C20 . 1.36(2) yes
C19 C21 . 2.29(3) yes
C19 C22 . 2.78(3) yes
C19 C23 . 2.43(3) yes
C19 C24 . 1.38(2) yes
C19 H3 . 3.47(2) no
C19 H11 . 2.01(2) no
C19 H12 . 3.26(3) no
C19 H14 . 3.30(3) no
C19 H14 4_545 3.36(2) no
C20 C21 . 1.23(4) yes
C20 C22 . 2.38(4) yes
C20 C23 . 2.78(3) yes
C20 C24 . 2.37(3) yes
C20 H7 4_545 3.35(3) no
C20 H11 . 0.92(4) no
C20 H12 . 2.04(3) no
C20 H13 . 3.27(4) no
C21 C22 . 1.49(4) yes
C21 C23 . 2.49(4) yes
C21 C24 . 2.75(2) yes
C21 H7 4_545 2.85(3) no
C21 H11 . 1.80(5) no
C21 H12 . 1.02(3) no
C21 H13 . 2.20(4) no
C21 H14 . 3.34(4) no
C21 H27 4_555 3.46(3) no
C22 C23 . 1.45(2) yes
C22 C24 . 2.44(2) yes
C22 H3 . 3.57(2) no
C22 H7 4_545 2.80(2) no
C22 H11 . 3.16(5) no
C22 H12 . 2.05(3) no
C22 H13 . 0.99(3) no
C22 H14 . 2.06(3) no
C22 H26 2_455 3.32(2) no
C23 C24 . 1.416(17) yes
C23 H3 . 2.615(16) no
C23 H3 4_555 3.522(14) no
C23 H7 4_545 3.229(17) no
C23 H12 . 3.33(3) no
C23 H13 . 2.11(2) no
C23 H14 . 0.94(2) no
C24 H3 . 2.576(16) no
C24 H11 . 3.21(3) no
C24 H13 . 3.33(2) no
C24 H14 . 2.10(2) no
C25 C26 . 1.348(16) yes
C25 C27 . 2.437(19) yes
C25 C28 . 2.775(17) yes
C25 C29 . 2.406(18) yes
C25 C30 . 1.400(14) yes
C25 C31 . 2.902(17) yes
C25 C35 . 3.490(17) yes
C25 C36 . 2.358(16) yes
C25 H4 . 2.494(14) no
C25 H9 1_546 3.21(2) no
C25 H15 . 1.958(17) no
C25 H16 . 3.30(2) no
C25 H16 4_556 3.30(2) no
C25 H18 . 3.294(18) no
C26 C27 . 1.46(2) yes
C26 C28 . 2.42(2) yes
C26 C29 . 2.77(2) yes
C26 C30 . 2.393(17) yes
C26 C36 . 3.433(19) yes
C26 H4 . 2.552(16) no
C26 H9 1_546 3.40(2) no
C26 H10 4_545 3.19(2) no
C26 H15 . 0.96(2) no
C26 H16 . 2.10(2) no
C26 H17 . 3.28(2) no
C27 C28 . 1.38(2) yes
C27 C29 . 2.42(2) yes
C27 C30 . 2.82(2) yes
C27 H4 . 3.435(17) no
C27 H4 4_546 3.359(18) no
C27 H10 4_545 2.852(18) no
C27 H15 . 2.14(2) no
C27 H16 . 0.98(2) no
C27 H17 . 2.03(2) no
C27 H18 . 3.32(2) no
C28 C29 . 1.39(2) yes
C28 C30 . 2.416(18) yes
C28 H4 4_546 3.33(2) no
C28 H15 . 3.30(2) no
C28 H16 . 2.09(2) no
C28 H17 . 0.92(2) no
C28 H18 . 2.10(2) no
C29 C30 . 1.392(15) yes
C29 H16 . 3.32(2) no
C29 H16 4_556 3.08(2) no
C29 H17 . 1.977(17) no
C29 H18 . 1.00(2) no
C30 C31 . 2.661(17) yes
C30 C36 . 2.832(15) yes
C30 H4 . 3.428(14) no
C30 H8 1_546 3.302(17) no
C30 H9 1_546 3.29(2) no
C30 H15 . 3.226(17) no
C30 H16 4_556 2.86(2) no
C30 H17 . 3.218(18) no
C30 H18 . 2.055(16) no
C31 C32 . 1.412(18) yes
C31 C33 . 2.41(2) yes
C31 C34 . 2.73(3) yes
C31 C35 . 2.413(19) yes
C31 C36 . 1.390(16) yes
C31 H6 3_656 3.593(16) no
C31 H8 1_546 2.835(16) no
C31 H9 1_546 3.40(3) no
C31 H19 . 2.101(17) no
C31 H20 . 3.24(2) no
C31 H22 . 3.338(19) no
C32 C33 . 1.37(3) yes
C32 C34 . 2.35(3) yes
C32 C35 . 2.78(2) yes
C32 C36 . 2.424(18) yes
C32 H6 3_656 3.193(16) no
C32 H8 1_546 2.699(18) no
C32 H19 . 1.04(2) no
C32 H20 . 2.01(2) no
C32 H21 . 3.27(3) no
C33 C34 . 1.36(3) yes
C33 C35 . 2.40(3) yes
C33 C36 . 2.79(2) yes
C33 H5 3_656 3.50(2) no
C33 H6 3_656 3.15(2) no
C33 H8 1_546 3.51(2) no
C33 H19 . 2.11(3) no
C33 H20 . 0.92(3) no
C33 H21 . 2.08(3) no
C33 H22 . 3.34(3) no
C33 H24 3_646 3.19(2) no
C34 C35 . 1.36(2) yes
C34 C36 . 2.37(2) yes
C34 H5 . 3.44(2) no
C34 H5 3_656 2.98(2) no
C34 H6 3_656 3.54(3) no
C34 H19 . 3.30(3) no
C34 H20 . 1.97(3) no
C34 H21 . 1.00(3) no
C34 H22 . 2.11(3) no
C34 H22 3_656 3.05(2) no
C34 H23 3_646 3.46(2) no
C34 H24 3_646 3.29(2) no
C35 C36 . 1.408(16) yes
C35 H5 . 2.525(16) no
C35 H5 3_656 3.191(17) no
C35 H9 1_546 3.57(2) no
C35 H20 . 3.20(2) no
C35 H21 . 1.973(19) no
C35 H21 3_656 3.33(2) no
C35 H22 . 1.033(18) no
C35 H22 3_656 3.34(2) no
C36 H5 . 2.637(14) no
C36 H9 1_546 3.27(2) no
C36 H19 . 3.338(18) no
C36 H21 . 3.24(2) no
C36 H22 . 2.109(17) no
C37 C38 . 1.376(15) yes
C37 C39 . 2.369(15) yes
C37 C40 . 2.744(16) yes
C37 C41 . 2.400(14) yes
C37 C42 . 1.418(14) yes
C37 H1 . 2.325(14) no
C37 H6 . 2.476(15) no
C37 H23 . 2.079(15) no
C37 H24 . 3.318(15) no
C37 H26 . 3.304(15) no
C37 H27 . 2.157(15) no
C38 C39 . 1.395(15) yes
C38 C40 . 2.403(18) yes
C38 C41 . 2.756(18) yes
C38 C42 . 2.469(17) yes
C38 H1 . 2.848(14) no
C38 H6 . 2.849(18) no
C38 H21 3_666 3.59(2) no
C38 H23 . 1.02(2) no
C38 H24 . 2.102(15) no
C38 H25 . 3.250(17) no
C38 H27 . 3.400(18) no
C39 C40 . 1.356(18) yes
C39 C41 . 2.31(2) yes
C39 C42 . 2.817(19) yes
C39 H1 . 3.559(15) no
C39 H23 . 2.124(17) no
C39 H24 . 1.06(2) no
C39 H25 . 1.988(16) no
C39 H26 . 3.23(2) no
C40 C41 . 1.31(2) yes
C40 C42 . 2.453(19) yes
C40 H2 3_655 3.158(17) no
C40 H19 3_656 3.38(3) no
C40 H23 . 3.331(18) no
C40 H24 . 2.11(2) no
C40 H25 . 0.97(2) no
C40 H26 . 2.02(2) no
C40 H27 . 3.39(2) no
C41 C42 . 1.476(17) yes
C41 H1 . 3.445(16) no
C41 H13 2_545 3.35(2) no
C41 H19 3_656 2.81(2) no
C41 H24 . 3.28(2) no
C41 H25 . 2.002(19) no
C41 H26 . 1.01(2) no
C41 H27 . 2.23(2) no
C42 H1 . 2.734(16) no
C42 H6 . 3.078(15) no
C42 H19 3_656 3.065(18) no
C42 H23 . 3.376(17) no
C42 H25 . 3.337(18) no
C42 H26 . 2.116(14) no
C42 H26 3_655 3.498(16) no
C42 H27 . 1.031(14) no

loop_
_geom_torsion_atom_site_label_1
_geom_torsion_atom_site_label_2
_geom_torsion_atom_site_label_3
_geom_torsion_atom_site_label_4
_geom_torsion
_geom_torsion_publ_flag
C7 S1 C6 C1 -2.0(11) yes
C7 S1 C6 C5 -179.5(8) yes
C6 S1 C7 C8 177.4(8) yes
C6 S1 C7 C12 1.3(11) yes
C19 S2 C18 C13 32.2(14) yes
C19 S2 C18 C17 -141.5(12) yes
C18 S2 C19 C20 141.0(17) yes
C18 S2 C19 C24 -32.8(15) yes
C31 S3 C30 C25 -38.1(12) yes
C31 S3 C30 C29 141.6(11) yes
C30 S3 C31 C32 -134.7(12) yes
C30 S3 C31 C36 35.9(12) yes
F5 P2 F7 F11 -150.7(11) yes
F6 P2 F7 F11 140.1(28) yes
F8 P2 F7 F11 -135.6(32) yes
F9 P2 F7 F11 45.2(22) yes
F10 P2 F7 F11 -38.0(26) yes
F11 P2 F7 F11 0.0(18) yes
F5 P2 F9 F11 132.1(23) yes
F6 P2 F9 F11 -140.1(28) yes
F7 P2 F9 F11 -51.5(25) yes
F10 P2 F9 F11 26.9(28) yes
F11 P2 F9 F11 0.0(19) yes
F5 P2 F10 F11 -130.2(32) yes
F6 P2 F10 F11 54.0(17) yes
F7 P2 F10 F11 62.1(33) yes
F8 P2 F10 F11 149.8(38) yes
F9 P2 F10 F11 -36.1(33) yes
F11 P2 F10 F11 0.0(25) yes
F5 P2 F11 F7 172.2(31) yes
F5 P2 F11 F9 -67.3(29) yes
F5 P2 F11 F10 66.8(42) yes
F6 P2 F11 F7 -60.4(38) yes
F6 P2 F11 F9 60.1(39) yes
F6 P2 F11 F10 -165.8(52) yes
F7 P2 F11 F7 0.0(21) yes
F7 P2 F11 F9 120.5(29) yes
F7 P2 F11 F10 -105.4(41) yes
F8 P2 F11 F7 65.1(42) yes
F8 P2 F11 F9 -174.5(53) yes
F8 P2 F11 F10 -40.4(51) yes
F9 P2 F11 F7 -120.5(27) yes
F9 P2 F11 F9 0.0(22) yes
F9 P2 F11 F10 134.1(42) yes
F10 P2 F11 F7 105.4(41) yes
F10 P2 F11 F9 -134.1(45) yes
F10 P2 F11 F10 0.0(44) yes
F12 P3 F11 F7 97.6(31) yes
F12 P3 F11 F9 -29.0(39) yes
F12 P3 F11 F10 -162.2(44) yes
F13 P3 F11 F7 2.0(38) yes
F13 P3 F11 F9 -124.6(38) yes
F13 P3 F11 F10 102.1(45) yes
F14 P3 F11 F7 156.3(87) yes
F14 P3 F11 F9 29.7(11) yes
F14 P3 F11 F10 -103.6(98) yes
F15 P3 F11 F7 -154.8(38) yes
F15 P3 F11 F9 78.6(58) yes
F15 P3 F11 F10 -54.6(60) yes
F16 P3 F11 F7 -101.3(33) yes
F16 P3 F11 F9 132.1(36) yes
F16 P3 F11 F10 -1.1(49) yes
F11 P3 F15 F16 105.5(30) yes
F12 P3 F15 F16 171.2(36) yes
F13 P3 F15 F16 -12.0(10) yes
F14 P3 F15 F16 -93.7(39) yes
F16 P3 F15 F16 0.0(25) yes
F11 P3 F16 F15 -84.0(38) yes
F12 P3 F16 F15 -25.2(10) yes
F13 P3 F16 F15 174.7(45) yes
F14 P3 F16 F15 72.1(43) yes
F15 P3 F16 F15 0.0(47) yes
P2 F7 F11 P2 0.0(7) yes
P2 F7 F11 P3 172.2(26) yes
P2 F7 F11 F9 -44.2(17) yes
P2 F7 F11 F10 55.1(31) yes
P2 F9 F11 P2 0.0(8) yes
P2 F9 F11 P3 -176.3(32) yes
P2 F9 F11 F7 48.6(17) yes
P2 F9 F11 F10 -38.2(33) yes
P2 F10 F11 P2 0.0(7) yes
P2 F10 F11 P3 -177.0(24) yes
P2 F10 F11 F7 -57.0(17) yes
P2 F10 F11 F9 36.0(20) yes
P3 F15 F16 P3 0.0(14) yes
C12 N1 C1 C2 177.2(10) yes
C12 N1 C1 C6 -1.5(15) yes
C37 N1 C1 C2 -2.1(14) yes
C37 N1 C1 C6 179.2(9) yes
C1 N1 C12 C7 0.8(15) yes
C1 N1 C12 C11 -179.7(10) yes
C37 N1 C12 C7 -179.9(9) yes
C37 N1 C12 C11 -0.4(15) yes
C1 N1 C37 C38 95.3(12) yes
C1 N1 C37 C42 -82.4(12) yes
C12 N1 C37 C38 -84.0(12) yes
C12 N1 C37 C42 98.3(11) yes
C13 N2 C4 C3 15.0(15) yes
C13 N2 C4 C5 -163.4(9) yes
C24 N2 C4 C3 171.3(11) yes
C24 N2 C4 C5 -7.1(18) yes
C4 N2 C13 C14 -73.3(13) yes
C4 N2 C13 C18 109.4(12) yes
C24 N2 C13 C14 128.6(11) yes
C24 N2 C13 C18 -48.7(14) yes
C4 N2 C24 C19 -110.0(15) yes
C4 N2 C24 C23 72.8(15) yes
C13 N2 C24 C19 47.8(16) yes
C13 N2 C24 C23 -129.4(11) yes
C25 N3 C9 C8 0.1(18) yes
C25 N3 C9 C10 176.3(11) yes
C36 N3 C9 C8 -170.9(11) yes
C36 N3 C9 C10 5.2(18) yes
C9 N3 C25 C26 66.4(17) yes
C9 N3 C25 C30 -119.9(13) yes
C36 N3 C25 C26 -121.9(14) yes
C36 N3 C25 C30 51.8(15) yes
C9 N3 C36 C31 117.1(14) yes
C9 N3 C36 C35 -64.2(17) yes
C25 N3 C36 C31 -54.4(16) yes
C25 N3 C36 C35 124.3(13) yes
N1 C1 C2 C3 177.5(9) yes
C6 C1 C2 C3 -3.8(15) yes
N1 C1 C6 S1 2.2(12) yes
N1 C1 C6 C5 179.6(8) yes
C2 C1 C6 S1 -176.5(8) yes
C2 C1 C6 C5 0.9(15) yes
C1 C2 C3 C4 3.0(15) yes
C2 C3 C4 N2 -178.0(10) yes
C2 C3 C4 C5 0.5(15) yes
N2 C4 C5 C6 175.1(9) yes
C3 C4 C5 C6 -3.4(14) yes
C4 C5 C6 S1 -179.7(8) yes
C4 C5 C6 C1 2.7(15) yes
S1 C7 C8 C9 -179.1(8) yes
C12 C7 C8 C9 -2.8(16) yes
S1 C7 C12 N1 -0.8(11) yes
S1 C7 C12 C11 179.6(7) yes
C8 C7 C12 N1 -176.9(9) yes
C8 C7 C12 C11 3.6(15) yes
C7 C8 C9 N3 178.3(10) yes
C7 C8 C9 C10 1.9(16) yes
N3 C9 C10 C11 -178.5(10) yes
C8 C9 C10 C11 -2.2(16) yes
C9 C10 C11 C12 3.5(19) yes
C10 C11 C12 N1 176.4(10) yes
C10 C11 C12 C7 -4.1(15) yes
N2 C13 C14 C15 179.6(11) yes
C18 C13 C14 C15 -3.2(17) yes
N2 C13 C18 S2 4.3(13) yes
N2 C13 C18 C17 178.3(10) yes
C14 C13 C18 S2 -172.9(9) yes
C14 C13 C18 C17 1.1(17) yes
C13 C14 C15 C16 1.6(19) yes
C14 C15 C16 C17 2.3(23) yes
C15 C16 C17 C18 -4.5(23) yes
C16 C17 C18 S2 176.7(13) yes
C16 C17 C18 C13 2.7(21) yes
S2 C19 C20 C21 179.5(23) yes
C24 C19 C20 C21 -6.8(35) yes
S2 C19 C24 N2 -2.8(13) yes
S2 C19 C24 C23 174.3(9) yes
C20 C19 C24 N2 -176.7(19) yes
C20 C19 C24 C23 0.4(31) yes
C19 C20 C21 C22 10.8(40) yes
C20 C21 C22 C23 -8.5(35) yes
C21 C22 C23 C24 2.5(31) yes
C22 C23 C24 N2 178.2(17) yes
C22 C23 C24 C19 1.1(28) yes
N3 C25 C26 C27 -177.5(11) yes
C30 C25 C26 C27 9.1(19) yes
N3 C25 C30 S3 -0.2(12) yes
N3 C25 C30 C29 -179.9(10) yes
C26 C25 C30 S3 173.6(11) yes
C26 C25 C30 C29 -6.1(20) yes
C25 C26 C27 C28 -7.1(21) yes
C26 C27 C28 C29 2.2(22) yes
C27 C28 C29 C30 0.5(23) yes
C28 C29 C30 S3 -178.5(12) yes
C28 C29 C30 C25 1.2(21) yes
S3 C31 C32 C33 176.2(13) yes
C36 C31 C32 C33 6.0(22) yes
S3 C31 C36 N3 3.8(12) yes
S3 C31 C36 C35 -175.0(9) yes
C32 C31 C36 N3 174.7(13) yes
C32 C31 C36 C35 -4.1(21) yes
C31 C32 C33 C34 -2.3(26) yes
C32 C33 C34 C35 -3.4(29) yes
C33 C34 C35 C36 5.2(28) yes
C34 C35 C36 N3 180.0(16) yes
C34 C35 C36 C31 -1.3(26) yes
N1 C37 C38 C39 -176.5(10) yes
C42 C37 C38 C39 1.0(18) yes
N1 C37 C42 C41 173.9(9) yes
C38 C37 C42 C41 -3.7(17) yes
C37 C38 C39 C40 -2.0(18) yes
C38 C39 C40 C41 6.4(21) yes
C39 C40 C41 C42 -9.7(22) yes
C40 C41 C42 C37 8.1(19) yes
